data_4071592
loop_
_publ_author_name
'Chou, Hsien-Hsin'
'Lin, Ying-Chih'
'Huang, Shou-Ling'
'Liu, Yi-Hong'
'Wang, Yu'

_publ_section_title
;
 Reactions of Ruthenium Acetylide and Vinylidene Complexes Containing a
 2-Pyridyl Group
;
_journal_issue 20
_journal_name_full Organometallics
_journal_page_first 5212
_journal_paper_doi 10.1021/om800253e
_journal_volume 27
_journal_year 2008
_chemical_formula_sum 'C53 H50 Br Cl2 N O3 P2 Ru'
_chemical_formula_weight 1062.76
_chemical_name_systematic
; 
 ? 
;
_space_group_IT_number 2
_symmetry_cell_setting triclinic
_symmetry_space_group_name_Hall '-P 1'
_symmetry_space_group_name_H-M 'P -1'
_atom_sites_solution_hydrogens geom
_atom_sites_solution_primary direct
_atom_sites_solution_secondary difmap
_audit_creation_method SHELXL
_cell_angle_alpha 95.1040(10)
_cell_angle_beta 103.5170(10)
_cell_angle_gamma 112.4140(10)
_cell_formula_units_Z 2
_cell_length_a 11.4830(3)
_cell_length_b 11.9140(3)
_cell_length_c 20.4030(4)
_cell_measurement_reflns_used 35107
_cell_measurement_temperature 295(2)
_cell_measurement_theta_max 27.5
_cell_measurement_theta_min 1
_cell_volume 2459.22(10)
_computing_cell_refinement 'Denzo-SMN & Scalepack'
_computing_data_collection 'Nonius COLLECT'
_computing_data_reduction 'Denzo-SMN & Scalepack'
_computing_molecular_graphics SHELX
_computing_publication_material SHELX
_computing_structure_refinement 'SHELXL-93 (Sheldrick, 1993)'
_computing_structure_solution 'SHELXS-86 (Sheldrick, 1990)'
_diffrn_ambient_temperature 295(2)
_diffrn_measurement_device 'Nonius KappaCCD'
_diffrn_measurement_method '\f-\w scans'
_diffrn_radiation_monochromator graphite
_diffrn_radiation_source 'fine-focus sealed tube'
_diffrn_radiation_type MoK\a
_diffrn_radiation_wavelength 0.71073
_diffrn_reflns_av_R_equivalents 0.0381
_diffrn_reflns_av_sigmaI/netI 0.0663
_diffrn_reflns_limit_h_max 14
_diffrn_reflns_limit_h_min -14
_diffrn_reflns_limit_k_max 15
_diffrn_reflns_limit_k_min -15
_diffrn_reflns_limit_l_max 26
_diffrn_reflns_limit_l_min -26
_diffrn_reflns_number 15898
_diffrn_reflns_theta_max 27.47
_diffrn_reflns_theta_min 1.05
_exptl_absorpt_coefficient_mu 1.348
_exptl_absorpt_correction_T_max 0.843
_exptl_absorpt_correction_T_min 0.590
_exptl_absorpt_correction_type multi-scan
_exptl_crystal_density_diffrn 1.435
_exptl_crystal_F_000 1084
_exptl_crystal_size_max 0.35
_exptl_crystal_size_mid 0.25
_exptl_crystal_size_min 0.15
_refine_diff_density_max 0.795
_refine_diff_density_min -0.838
_refine_diff_density_rms 0.172
_refine_ls_extinction_coef 0.0175(10)
_refine_ls_extinction_expression Fc^*^=kFc[1+0.001xFc^2^\l^3^/sin(2\q)]^-1/4^
_refine_ls_extinction_method SHELXL
_refine_ls_goodness_of_fit_all 1.094
_refine_ls_goodness_of_fit_obs 1.056
_refine_ls_matrix_type full
_refine_ls_number_parameters 596
_refine_ls_number_reflns 10739
_refine_ls_number_restraints 0
_refine_ls_restrained_S_all 1.167
_refine_ls_restrained_S_obs 1.056
_refine_ls_R_factor_all 0.0899
_refine_ls_R_factor_obs 0.0512
_refine_ls_shift/esd_max -0.003
_refine_ls_shift/esd_mean 0.000
_refine_ls_structure_factor_coef Fsqd
_refine_ls_weighting_details 'w=1/[\s^2^(Fo^2^)+(0.0760P)^2^+0.0000P] where P=(Fo^2^+2Fc^2^)/3'
_refine_ls_weighting_scheme calc
_refine_ls_wR_factor_all 0.1575
_refine_ls_wR_factor_obs 0.1182
_reflns_number_observed 7582
_reflns_number_total 10814
_reflns_observed_criterion >2sigma(I)
_cod_data_source_file om800253e_si_002.cif
_cod_data_source_block ic9876
_cod_depositor_comments
;
The following automatic conversions were performed:

'_symmetry_cell_setting' value 'Triclinic' changed to 'triclinic'
according to /home/saulius/struct/CIF-dictionaries/cif_core.dic
dictionary named 'cif_core.dic' version 2.4.1 from 2010-06-29.

Automatic conversion script
Id: cif_fix_values 1715 2011-07-08 13:25:40Z adriana 

The following automatic conversions were performed:

'_refine_ls_weighting_scheme' value 'calc
w=1/[\s^2^(Fo^2^)+(0.0760P)^2^+0.0000P] where P=(Fo^2^+2Fc^2^)/3' was
changed to 'calc'. New tag '_refine_ls_weighting_details' was
created. The value of the new tag was set to
'w=1/[\s^2^(Fo^2^)+(0.0760P)^2^+0.0000P] where P=(Fo^2^+2Fc^2^)/3'.

Automatic conversion script
Id: cif_fix_values 3143 2015-03-26 13:38:13Z robertas 
;
_cod_original_cell_volume 2459.21(10)
_cod_original_sg_symbol_H-M P-1
_cod_database_code 4071592

loop_
_symmetry_equiv_pos_as_xyz
'x, y, z'
'-x, -y, -z'

loop_
_atom_site_aniso_label
_atom_site_aniso_U_11
_atom_site_aniso_U_22
_atom_site_aniso_U_33
_atom_site_aniso_U_23
_atom_site_aniso_U_13
_atom_site_aniso_U_12
Ru1 0.0432(2) 0.0377(2) 0.0366(2) 0.01226(12) 0.01114(12) 0.01632(13)
Br1 0.0791(3) 0.0668(3) 0.0682(3) 0.0237(2) 0.0238(2) 0.0371(2)
P1 0.0391(5) 0.0386(5) 0.0410(5) 0.0096(4) 0.0089(4) 0.0160(4)
P2 0.0439(5) 0.0432(5) 0.0388(5) 0.0112(4) 0.0120(4) 0.0180(4)
O1 0.080(2) 0.120(3) 0.092(3) 0.038(2) 0.043(2) 0.050(2)
O2 0.112(3) 0.074(2) 0.097(3) 0.040(2) 0.045(2) 0.041(2)
N1 0.046(2) 0.063(2) 0.038(2) 0.0085(14) 0.0094(14) 0.026(2)
C1 0.042(2) 0.037(2) 0.044(2) 0.0116(15) 0.011(2) 0.016(2)
C2 0.047(2) 0.046(2) 0.048(2) 0.012(2) 0.012(2) 0.018(2)
C3 0.045(2) 0.059(2) 0.038(2) 0.015(2) 0.015(2) 0.023(2)
C4 0.066(3) 0.064(3) 0.064(3) 0.029(2) 0.022(2) 0.031(2)
C5 0.084(3) 0.115(4) 0.067(3) 0.056(3) 0.028(3) 0.060(3)
C6 0.077(3) 0.122(5) 0.051(3) 0.027(3) 0.009(2) 0.053(3)
C7 0.058(2) 0.095(3) 0.039(2) 0.003(2) 0.007(2) 0.034(2)
C8 0.092(4) 0.112(5) 0.062(3) -0.022(3) -0.009(3) 0.034(3)
C9 0.065(3) 0.057(2) 0.049(2) 0.006(2) 0.015(2) 0.029(2)
C10 0.069(3) 0.058(3) 0.055(3) 0.005(2) 0.016(2) 0.017(2)
C11 0.154(6) 0.093(4) 0.117(5) 0.045(4) 0.072(5) 0.020(4)
C12 0.078(3) 0.056(2) 0.056(2) 0.032(2) 0.030(2) 0.029(2)
C13 0.068(3) 0.059(2) 0.046(2) 0.024(2) 0.009(2) 0.032(2)
C14 0.078(3) 0.061(3) 0.067(3) 0.032(2) 0.025(2) 0.045(2)
C15 0.097(3) 0.042(2) 0.054(2) 0.017(2) 0.024(2) 0.031(2)
C16 0.073(3) 0.041(2) 0.062(3) 0.024(2) 0.013(2) 0.008(2)
C17 0.041(2) 0.052(2) 0.048(2) 0.013(2) 0.014(2) 0.021(2)
C18 0.048(2) 0.059(2) 0.042(2) 0.015(2) 0.009(2) 0.026(2)
C19 0.068(3) 0.071(3) 0.052(2) 0.010(2) 0.017(2) 0.040(2)
C20 0.074(3) 0.096(4) 0.082(3) 0.022(3) 0.039(3) 0.050(3)
C21 0.064(3) 0.092(4) 0.129(5) 0.031(4) 0.056(3) 0.027(3)
C22 0.061(3) 0.059(3) 0.104(4) 0.006(3) 0.039(3) 0.016(2)
C23 0.049(2) 0.039(2) 0.046(2) 0.009(2) 0.006(2) 0.016(2)
C24 0.066(3) 0.069(3) 0.066(3) 0.000(2) -0.006(2) 0.039(2)
C25 0.084(4) 0.101(4) 0.088(4) 0.001(3) -0.020(3) 0.060(3)
C26 0.093(4) 0.098(4) 0.066(3) 0.004(3) -0.025(3) 0.044(3)
C27 0.099(4) 0.073(3) 0.049(3) -0.004(2) 0.006(3) 0.031(3)
C28 0.064(3) 0.053(2) 0.053(2) 0.012(2) 0.014(2) 0.027(2)
C29 0.040(2) 0.043(2) 0.047(2) 0.014(2) 0.015(2) 0.019(2)
C30 0.047(2) 0.050(2) 0.050(2) 0.014(2) 0.005(2) 0.015(2)
C31 0.060(3) 0.044(2) 0.069(3) 0.017(2) 0.006(2) 0.011(2)
C32 0.070(3) 0.047(2) 0.063(3) 0.027(2) 0.016(2) 0.020(2)
C33 0.055(2) 0.061(3) 0.049(2) 0.022(2) 0.007(2) 0.023(2)
C34 0.047(2) 0.047(2) 0.049(2) 0.013(2) 0.009(2) 0.014(2)
C35 0.057(2) 0.043(2) 0.045(2) 0.010(2) 0.016(2) 0.017(2)
C36 0.056(2) 0.058(2) 0.048(2) 0.009(2) 0.015(2) 0.021(2)
C37 0.073(3) 0.079(3) 0.046(2) 0.008(2) 0.007(2) 0.022(3)
C38 0.107(4) 0.061(3) 0.049(3) 0.003(2) 0.026(3) 0.021(3)
C39 0.118(4) 0.059(3) 0.061(3) 0.009(2) 0.033(3) 0.046(3)
C40 0.083(3) 0.057(3) 0.055(2) 0.014(2) 0.018(2) 0.039(2)
C41 0.048(2) 0.043(2) 0.046(2) 0.016(2) 0.015(2) 0.022(2)
C42 0.052(2) 0.055(2) 0.055(2) 0.018(2) 0.021(2) 0.024(2)
C43 0.062(3) 0.063(3) 0.069(3) 0.023(2) 0.034(2) 0.031(2)
C44 0.043(2) 0.048(2) 0.090(3) 0.021(2) 0.027(2) 0.020(2)
C45 0.051(2) 0.051(2) 0.066(3) 0.007(2) 0.016(2) 0.012(2)
C46 0.054(2) 0.053(2) 0.052(2) 0.011(2) 0.021(2) 0.017(2)
C47 0.046(2) 0.049(2) 0.050(2) 0.018(2) 0.019(2) 0.022(2)
C48 0.067(3) 0.052(2) 0.063(3) 0.022(2) 0.018(2) 0.021(2)
C49 0.099(4) 0.050(3) 0.094(4) 0.031(3) 0.036(3) 0.025(3)
C50 0.075(3) 0.077(3) 0.098(4) 0.057(3) 0.041(3) 0.044(3)
C51 0.053(2) 0.092(4) 0.069(3) 0.045(3) 0.019(2) 0.036(3)
C52 0.045(2) 0.062(3) 0.062(3) 0.022(2) 0.014(2) 0.022(2)
Cl1 0.224(5) 0.084(2) 0.154(4) 0.010(3) 0.107(4) 0.042(3)
Cl2 0.194(5) 0.085(2) 0.116(3) 0.001(2) 0.022(3) 0.044(2)
Cl1' 0.292(19) 0.258(18) 0.212(16) 0.152(14) 0.115(14) 0.173(17)
Cl2' 0.154(9) 0.089(5) 0.276(20) 0.000(7) 0.066(11) 0.026(5)
C53 0.130(6) 0.131(6) 0.108(5) 0.028(4) 0.057(4) 0.060(5)
O3 0.161(5) 0.087(3) 0.086(3) 0.013(2) -0.020(3) 0.065(3)

loop_
_atom_site_label
_atom_site_type_symbol
_atom_site_fract_x
_atom_site_fract_y
_atom_site_fract_z
_atom_site_U_iso_or_equiv
_atom_site_thermal_displace_type
_atom_site_occupancy
_atom_site_calc_flag
_atom_site_refinement_flags
_atom_site_disorder_group
Ru1 Ru 0.86039(3) 0.96376(2) 0.176524(14) 0.03908(12) Uani 1 d . .
Br1 Br 0.85631(5) 0.31957(4) 0.37586(2) 0.0680(2) Uani 1 d . .
P1 P 0.67076(9) 0.80926(8) 0.18359(5) 0.0400(2) Uani 1 d . .
P2 P 0.97277(9) 0.85021(9) 0.14831(5) 0.0418(2) Uani 1 d . .
O1 O 1.3219(4) 1.2505(4) 0.3761(2) 0.0903(11) Uani 1 d . .
O2 O 1.2072(4) 1.3558(3) 0.3331(2) 0.0893(11) Uani 1 d . .
N1 N 1.1408(3) 1.1334(3) 0.44301(15) 0.0490(8) Uani 1 d . .
C1 C 0.9448(3) 0.9768(3) 0.2748(2) 0.0411(8) Uani 1 d . .
C2 C 1.0011(4) 0.9963(3) 0.3360(2) 0.0477(9) Uani 1 d . .
C3 C 1.0718(4) 1.0142(4) 0.4049(2) 0.0461(9) Uani 1 d . .
C4 C 1.0770(4) 0.9165(4) 0.4372(2) 0.0621(11) Uani 1 d . .
H4A H 1.0308(4) 0.8352(4) 0.4129(2) 0.075 Uiso 1 calc R .
C5 C 1.1498(5) 0.9405(6) 0.5044(3) 0.0790(15) Uani 1 d . .
H5A H 1.1523(5) 0.8757(6) 0.5261(3) 0.095 Uiso 1 calc R .
C6 C 1.2198(5) 1.0620(6) 0.5397(3) 0.0807(15) Uani 1 d . .
H6A H 1.2700(5) 1.0781(6) 0.5852(3) 0.097 Uiso 1 calc R .
C7 C 1.2167(4) 1.1583(5) 0.5094(2) 0.0653(12) Uani 1 d . .
C8 C 1.2942(5) 1.2899(5) 0.5468(3) 0.100(2) Uani 1 d . .
H8A H 1.2793(5) 1.3442(5) 0.5170(3) 0.150 Uiso 1 calc R .
H8B H 1.3862(5) 1.3074(5) 0.5606(3) 0.150 Uiso 1 calc R .
H8C H 1.2668(5) 1.3026(5) 0.5868(3) 0.150 Uiso 1 calc R .
C9 C 1.1307(4) 1.2340(4) 0.4097(2) 0.0567(10) Uani 1 d . .
H9A H 1.1424(4) 1.3021(4) 0.4441(2) 0.068 Uiso 1 calc R .
H9B H 1.0435(4) 1.2054(4) 0.3775(2) 0.068 Uiso 1 calc R .
C10 C 1.2329(5) 1.2792(4) 0.3718(2) 0.0645(12) Uani 1 d . .
C11 C 1.3025(7) 1.4157(6) 0.2979(3) 0.124(3) Uani 1 d . .
H11A H 1.2743(7) 1.4685(6) 0.2717(3) 0.186 Uiso 1 calc R .
H11B H 1.3099(7) 1.3540(6) 0.2676(3) 0.186 Uiso 1 calc R .
H11C H 1.3865(7) 1.4643(6) 0.3310(3) 0.186 Uiso 1 calc R .
C12 C 0.9157(4) 1.0803(4) 0.0991(2) 0.0595(11) Uani 1 d . .
H12A H 0.9602(4) 1.0660(4) 0.0658(2) 0.071 Uiso 1 calc R .
C13 C 0.7769(4) 1.0365(4) 0.0869(2) 0.0563(10) Uani 1 d . .
H13A H 0.7089(4) 0.9869(4) 0.0441(2) 0.068 Uiso 1 calc R .
C14 C 0.7567(5) 1.0859(4) 0.1468(2) 0.0613(11) Uani 1 d . .
H14A H 0.6709(5) 1.0750(4) 0.1525(2) 0.074 Uiso 1 calc R .
C15 C 0.8787(5) 1.1587(4) 0.1949(2) 0.0630(12) Uani 1 d . .
H15A H 0.8929(5) 1.2083(4) 0.2393(2) 0.076 Uiso 1 calc R .
C16 C 0.9783(5) 1.1552(4) 0.1658(2) 0.0640(12) Uani 1 d . .
H16A H 1.0734(5) 1.2026(4) 0.1864(2) 0.077 Uiso 1 calc R .
C17 C 0.5930(3) 0.8564(3) 0.2435(2) 0.0459(9) Uani 1 d . .
C18 C 0.6419(4) 0.9745(4) 0.2805(2) 0.0490(9) Uani 1 d . .
H18A H 0.7190(4) 1.0342(4) 0.2763(2) 0.059 Uiso 1 calc R .
C19 C 0.5783(4) 1.0072(4) 0.3245(2) 0.0602(11) Uani 1 d . .
H19A H 0.6124(4) 1.0882(4) 0.3487(2) 0.072 Uiso 1 calc R .
C20 C 0.4661(5) 0.9203(5) 0.3318(3) 0.0761(14) Uani 1 d . .
H20A H 0.4227(5) 0.9420(5) 0.3605(3) 0.091 Uiso 1 calc R .
C21 C 0.4169(5) 0.7994(5) 0.2964(3) 0.091(2) Uani 1 d . .
H21A H 0.3421(5) 0.7392(5) 0.3026(3) 0.109 Uiso 1 calc R .
C22 C 0.4775(4) 0.7687(4) 0.2530(3) 0.0757(14) Uani 1 d . .
H22A H 0.4420(4) 0.6877(4) 0.2287(3) 0.091 Uiso 1 calc R .
C23 C 0.5398(4) 0.7592(3) 0.1014(2) 0.0465(9) Uani 1 d . .
C24 C 0.4421(4) 0.8020(4) 0.0893(2) 0.0689(12) Uani 1 d . .
H24A H 0.4361(4) 0.8518(4) 0.1250(2) 0.083 Uiso 1 calc R .
C25 C 0.3540(5) 0.7717(5) 0.0253(3) 0.094(2) Uani 1 d . .
H25A H 0.2887(5) 0.8011(5) 0.0181(3) 0.112 Uiso 1 calc R .
C26 C 0.3607(6) 0.6989(5) -0.0281(3) 0.094(2) Uani 1 d . .
H26A H 0.3009(6) 0.6795(5) -0.0714(3) 0.113 Uiso 1 calc R .
C27 C 0.4568(6) 0.6543(5) -0.0173(2) 0.0789(15) Uani 1 d . .
H27A H 0.4613(6) 0.6040(5) -0.0533(2) 0.095 Uiso 1 calc R .
C28 C 0.5463(4) 0.6843(4) 0.0468(2) 0.0563(10) Uani 1 d . .
H28A H 0.6113(4) 0.6545(4) 0.0538(2) 0.068 Uiso 1 calc R .
C29 C 0.6605(3) 0.6643(3) 0.2106(2) 0.0419(8) Uani 1 d . .
C30 C 0.5602(4) 0.5492(3) 0.1773(2) 0.0519(10) Uani 1 d . .
H30A H 0.4994(4) 0.5415(3) 0.1361(2) 0.062 Uiso 1 calc R .
C31 C 0.5515(4) 0.4455(4) 0.2060(2) 0.0629(12) Uani 1 d . .
H31A H 0.4833(4) 0.3689(4) 0.1841(2) 0.075 Uiso 1 calc R .
C32 C 0.6410(4) 0.4542(4) 0.2657(2) 0.0611(11) Uani 1 d . .
H32A H 0.6348(4) 0.3839(4) 0.2837(2) 0.073 Uiso 1 calc R .
C33 C 0.7403(4) 0.5677(4) 0.2990(2) 0.0559(10) Uani 1 d . .
H33A H 0.8008(4) 0.5745(4) 0.3400(2) 0.067 Uiso 1 calc R .
C34 C 0.7505(4) 0.6719(4) 0.2716(2) 0.0504(9) Uani 1 d . .
H34A H 0.8186(4) 0.7481(4) 0.2942(2) 0.060 Uiso 1 calc R .
C35 C 0.9247(4) 0.7664(3) 0.0590(2) 0.0493(9) Uani 1 d . .
C36 C 0.8281(4) 0.7792(4) 0.0083(2) 0.0550(10) Uani 1 d . .
H36A H 0.7893(4) 0.8310(4) 0.0195(2) 0.066 Uiso 1 calc R .
C37 C 0.7895(5) 0.7148(5) -0.0589(2) 0.0711(13) Uani 1 d . .
H37A H 0.7248(5) 0.7235(5) -0.0924(2) 0.085 Uiso 1 calc R .
C38 C 0.8467(6) 0.6385(4) -0.0759(2) 0.0766(15) Uani 1 d . .
H38A H 0.8194(6) 0.5942(4) -0.1207(2) 0.092 Uiso 1 calc R .
C39 C 0.9442(6) 0.6277(4) -0.0269(2) 0.0750(14) Uani 1 d . .
H39A H 0.9843(6) 0.5774(4) -0.0387(2) 0.090 Uiso 1 calc R .
C40 C 0.9829(5) 0.6912(4) 0.0397(2) 0.0620(11) Uani 1 d . .
H40A H 1.0495(5) 0.6835(4) 0.0725(2) 0.074 Uiso 1 calc R .
C41 C 1.1457(4) 0.9573(3) 0.1594(2) 0.0439(8) Uani 1 d . .
C42 C 1.2056(4) 0.9639(4) 0.1066(2) 0.0519(10) Uani 1 d . .
H42A H 1.1573(4) 0.9147(4) 0.0632(2) 0.062 Uiso 1 calc R .
C43 C 1.3373(4) 1.0438(4) 0.1189(2) 0.0599(11) Uani 1 d . .
H43A H 1.3758(4) 1.0487(4) 0.0833(2) 0.072 Uiso 1 calc R .
C44 C 1.4104(4) 1.1147(4) 0.1822(2) 0.0581(11) Uani 1 d . .
H44A H 1.4995(4) 1.1641(4) 0.1903(2) 0.070 Uiso 1 calc R .
C45 C 1.3531(4) 1.1136(4) 0.2345(2) 0.0592(11) Uani 1 d . .
H45A H 1.4026(4) 1.1637(4) 0.2775(2) 0.071 Uiso 1 calc R .
C46 C 1.2208(4) 1.0370(4) 0.2225(2) 0.0538(10) Uani 1 d . .
H46A H 1.1815(4) 1.0390(4) 0.2574(2) 0.065 Uiso 1 calc R .
C47 C 0.9893(4) 0.7301(3) 0.1957(2) 0.0461(9) Uani 1 d . .
C48 C 0.9111(4) 0.6054(4) 0.1683(2) 0.0613(11) Uani 1 d . .
H48A H 0.8502(4) 0.5811(4) 0.1250(2) 0.074 Uiso 1 calc R .
C49 C 0.9241(5) 0.5170(4) 0.2058(3) 0.0800(15) Uani 1 d . .
H49A H 0.8724(5) 0.4337(4) 0.1864(3) 0.096 Uiso 1 calc R .
C50 C 1.0095(5) 0.5475(5) 0.2697(3) 0.0737(14) Uani 1 d . .
H50A H 1.0176(5) 0.4865(5) 0.2934(3) 0.088 Uiso 1 calc R .
C51 C 1.0839(4) 0.6711(5) 0.2986(2) 0.0674(13) Uani 1 d . .
H51A H 1.1406(4) 0.6940(5) 0.3430(2) 0.081 Uiso 1 calc R .
C52 C 1.0751(4) 0.7620(4) 0.2619(2) 0.0554(10) Uani 1 d . .
H52A H 1.1271(4) 0.8451(4) 0.2818(2) 0.067 Uiso 1 calc R .
Cl1 Cl 0.5611(10) 0.1572(5) 0.4954(4) 0.152(3) Uani 0.667(14) d P 1
Cl2 Cl 0.6872(8) 0.4141(3) 0.5481(2) 0.142(2) Uani 0.667(14) d P 1
Cl1' Cl 0.5829(25) 0.1861(21) 0.5158(12) 0.220(8) Uani 0.333(14) d P 2
Cl2' Cl 0.6117(14) 0.4303(7) 0.5024(13) 0.183(8) Uani 0.333(14) d P 2
C53 C 0.6239(7) 0.3003(6) 0.4762(3) 0.117(2) Uani 1 d . .
H53A H 0.6973(7) 0.3083(6) 0.4583(3) 0.140 Uiso 1 d R .
H53B H 0.5552(7) 0.3046(6) 0.4398(3) 0.140 Uiso 1 d R .
O3 O 0.9662(6) 0.6218(5) 0.4595(2) 0.117(2) Uani 1 d . .
H1 H 0.9234(99) 0.5354(95) 0.4432(49) 0.232(48) Uiso 1 d . .
H2 H 1.0334(65) 0.6423(59) 0.4914(35) 0.119(26) Uiso 1 d . .

loop_
_atom_type_symbol
_atom_type_description
_atom_type_scat_dispersion_real
_atom_type_scat_dispersion_imag
_atom_type_scat_source
C C 0.0033 0.0016 'International Tables Vol C Tables 4.2.6.8 and 6.1.1.4'
H H 0.0000 0.0000 'International Tables Vol C Tables 4.2.6.8 and 6.1.1.4'
N N 0.0061 0.0033 'International Tables Vol C Tables 4.2.6.8 and 6.1.1.4'
O O 0.0106 0.0060 'International Tables Vol C Tables 4.2.6.8 and 6.1.1.4'
P P 0.1023 0.0942 'International Tables Vol C Tables 4.2.6.8 and 6.1.1.4'
Cl Cl 0.1484 0.1585 'International Tables Vol C Tables 4.2.6.8 and 6.1.1.4'
Br Br -0.2901 2.4595 'International Tables Vol C Tables 4.2.6.8 and 6.1.1.4'
Ru Ru -1.2594 0.8363 'International Tables Vol C Tables 4.2.6.8 and 6.1.1.4'

loop_
_geom_angle_atom_site_label_1
_geom_angle_atom_site_label_2
_geom_angle_atom_site_label_3
_geom_angle
C1 Ru1 C16 98.96(15)
C1 Ru1 C12 133.62(15)
C16 Ru1 C12 36.9(2)
C1 Ru1 C15 92.1(2)
C16 Ru1 C15 37.0(2)
C12 Ru1 C15 61.5(2)
C1 Ru1 C14 119.2(2)
C16 Ru1 C14 61.2(2)
C12 Ru1 C14 61.1(2)
C15 Ru1 C14 36.3(2)
C1 Ru1 C13 153.3(2)
C16 Ru1 C13 61.7(2)
C12 Ru1 C13 36.9(2)
C15 Ru1 C13 61.3(2)
C14 Ru1 C13 36.6(2)
C1 Ru1 P1 89.79(10)
C16 Ru1 P1 152.89(14)
C12 Ru1 P1 135.46(12)
C15 Ru1 P1 117.64(13)
C14 Ru1 P1 92.08(12)
C13 Ru1 P1 100.35(11)
C1 Ru1 P2 88.95(11)
C16 Ru1 P2 104.56(14)
C12 Ru1 P2 90.68(12)
C15 Ru1 P2 141.16(13)
C14 Ru1 P2 149.04(12)
C13 Ru1 P2 112.81(12)
P1 Ru1 P2 101.19(3)
C29 P1 C17 97.6(2)
C29 P1 C23 104.0(2)
C17 P1 C23 101.9(2)
C29 P1 Ru1 124.71(12)
C17 P1 Ru1 114.79(12)
C23 P1 Ru1 110.89(12)
C47 P2 C35 100.3(2)
C47 P2 C41 103.2(2)
C35 P2 C41 101.0(2)
C47 P2 Ru1 121.10(12)
C35 P2 Ru1 119.37(14)
C41 P2 Ru1 108.96(12)
C10 O2 C11 116.5(5)
C7 N1 C3 122.1(4)
C7 N1 C9 120.3(4)
C3 N1 C9 117.6(3)
C2 C1 Ru1 174.1(3)
C1 C2 C3 175.5(4)
N1 C3 C2 118.9(3)
N1 C3 C4 118.0(3)
C2 C3 C4 123.1(4)
C5 C4 C3 120.2(4)
C4 C5 C6 119.4(4)
C7 C6 C5 121.5(4)
C6 C7 N1 118.7(4)
C6 C7 C8 121.8(4)
N1 C7 C8 119.5(5)
N1 C9 C10 111.4(4)
O1 C10 O2 125.5(5)
O1 C10 C9 124.9(5)
O2 C10 C9 109.5(5)
C16 C12 C13 108.3(4)
C16 C12 Ru1 71.1(2)
C13 C12 Ru1 72.4(2)
C14 C13 C12 106.8(4)
C14 C13 Ru1 71.1(2)
C12 C13 Ru1 70.7(2)
C15 C14 C13 109.3(4)
C15 C14 Ru1 71.6(3)
C13 C14 Ru1 72.3(2)
C14 C15 C16 107.9(4)
C14 C15 Ru1 72.1(2)
C16 C15 Ru1 71.0(2)
C12 C16 C15 107.7(4)
C12 C16 Ru1 72.0(2)
C15 C16 Ru1 72.0(2)
C18 C17 C22 117.1(4)
C18 C17 P1 123.2(3)
C22 C17 P1 119.8(3)
C17 C18 C19 121.4(4)
C20 C19 C18 119.9(4)
C19 C20 C21 119.7(4)
C22 C21 C20 120.1(4)
C21 C22 C17 121.7(5)
C24 C23 C28 118.4(4)
C24 C23 P1 122.6(3)
C28 C23 P1 118.7(3)
C25 C24 C23 120.6(5)
C26 C25 C24 121.0(5)
C25 C26 C27 119.5(5)
C26 C27 C28 120.1(5)
C27 C28 C23 120.3(4)
C34 C29 C30 118.6(3)
C34 C29 P1 117.7(3)
C30 C29 P1 123.4(3)
C29 C30 C31 119.5(4)
C32 C31 C30 121.3(4)
C31 C32 C33 119.5(4)
C32 C33 C34 120.2(4)
C33 C34 C29 120.9(3)
C40 C35 C36 118.0(4)
C40 C35 P2 122.1(3)
C36 C35 P2 119.9(3)
C37 C36 C35 120.4(4)
C38 C37 C36 120.2(5)
C39 C38 C37 120.0(4)
C38 C39 C40 120.1(5)
C39 C40 C35 121.4(5)
C46 C41 C42 117.5(3)
C46 C41 P2 119.4(3)
C42 C41 P2 123.0(3)
C43 C42 C41 120.1(4)
C44 C43 C42 120.9(4)
C43 C44 C45 120.2(4)
C44 C45 C46 119.5(4)
C45 C46 C41 121.4(4)
C48 C47 C52 118.0(4)
C48 C47 P2 121.1(3)
C52 C47 P2 120.9(3)
C49 C48 C47 119.8(4)
C50 C49 C48 122.4(5)
C49 C50 C51 118.4(4)
C50 C51 C52 120.6(4)
C51 C52 C47 120.7(4)
Cl1' C53 Cl2' 120.6(9)
Cl1 C53 Cl2 111.4(4)

loop_
_geom_bond_atom_site_label_1
_geom_bond_atom_site_label_2
_geom_bond_distance
Ru1 C1 1.977(4)
Ru1 C16 2.226(4)
Ru1 C12 2.239(4)
Ru1 C15 2.239(4)
Ru1 C14 2.245(4)
Ru1 C13 2.260(4)
Ru1 P1 2.2995(9)
Ru1 P2 2.3167(11)
P1 C29 1.829(4)
P1 C17 1.838(4)
P1 C23 1.841(4)
P2 C47 1.840(4)
P2 C35 1.847(4)
P2 C41 1.852(4)
O1 C10 1.182(6)
O2 C10 1.329(6)
O2 C11 1.444(6)
N1 C7 1.364(5)
N1 C3 1.381(5)
N1 C9 1.458(5)
C1 C2 1.219(5)
C2 C3 1.400(5)
C3 C4 1.401(5)
C4 C5 1.368(6)
C5 C6 1.384(7)
C6 C7 1.359(7)
C7 C8 1.496(7)
C9 C10 1.511(6)
C12 C16 1.414(6)
C12 C13 1.425(6)
C13 C14 1.415(6)
C14 C15 1.399(6)
C15 C16 1.418(6)
C17 C18 1.370(5)
C17 C22 1.409(5)
C18 C19 1.397(6)
C19 C20 1.361(6)
C20 C21 1.386(7)
C21 C22 1.352(7)
C23 C24 1.380(6)
C23 C28 1.398(5)
C24 C25 1.371(7)
C25 C26 1.367(8)
C26 C27 1.378(8)
C27 C28 1.381(6)
C29 C34 1.389(5)
C29 C30 1.390(5)
C30 C31 1.393(5)
C31 C32 1.364(6)
C32 C33 1.374(5)
C33 C34 1.381(5)
C35 C40 1.386(6)
C35 C36 1.393(6)
C36 C37 1.391(6)
C37 C38 1.373(7)
C38 C39 1.371(7)
C39 C40 1.377(6)
C41 C46 1.394(5)
C41 C42 1.400(5)
C42 C43 1.393(5)
C43 C44 1.358(6)
C44 C45 1.376(6)
C45 C46 1.389(5)
C47 C48 1.388(5)
C47 C52 1.393(5)
C48 C49 1.388(6)
C49 C50 1.355(7)
C50 C51 1.376(7)
C51 C52 1.392(6)
Cl1 C53 1.701(10)
Cl2 C53 1.707(7)
Cl1' C53 1.62(2)
Cl2' C53 1.660(11)
